data_1502220
loop_
_publ_author_name
'Shibatomi, Kazutaka'
'Narayama, Akira'
'Soga, Yoshinori'
'Muto, Tsubasa'
'Iwasa, Seiji'

_publ_section_title
;
 Enantioselective gem-chlorofluorination of active methylene compounds
 using a chiral spiro oxazoline ligand.
;
_journal_issue 11
_journal_name_full 'Organic letters'
_journal_page_first 2944
_journal_page_last 2947
_journal_paper_doi 10.1021/ol201007e
_journal_volume 13
_journal_year 2011
_chemical_formula_moiety 'C11 H10 Cl F O4'
_chemical_formula_sum 'C11 H10 Cl F O4'
_chemical_formula_weight 260.64
_space_group_IT_number 2
_symmetry_cell_setting triclinic
_symmetry_Int_Tables_number 2
_symmetry_space_group_name_Hall '-P 1'
_symmetry_space_group_name_H-M 'P -1'
_atom_sites_solution_hydrogens difmap
_atom_sites_solution_primary direct
_atom_sites_solution_secondary difmap
_audit_creation_method SHELXL-97
_cell_angle_alpha 84.709(11)
_cell_angle_beta 76.761(10)
_cell_angle_gamma 81.899(9)
_cell_formula_units_Z 4
_cell_length_a 8.3700(12)
_cell_length_b 11.7321(19)
_cell_length_c 12.650(2)
_cell_measurement_reflns_used 4485
_cell_measurement_temperature 293.1500
_cell_measurement_theta_max 27.0945
_cell_measurement_theta_min 2.4890
_cell_volume 1194.8(3)
_computing_cell_refinement 'CrystalClear (Rigaku/MSC Inc., 2006)'
_computing_data_collection 'CrystalClear (Rigaku/MSC Inc., 2006)'
_computing_data_reduction 'CrystalClear (Rigaku/MSC Inc., 2006)'
_computing_molecular_graphics 'Yadokari-XG 2009 (Wakita, Nemoto et al., 2009)'
_computing_publication_material 'Yadokari-XG 2009 (Wakita, Nemoto et al., 2009)'
_computing_structure_refinement 'SHELXL-97 (Sheldrick, 1997)'
_computing_structure_solution 'SIR 2004 (Burla, Caliandro et al., 2005)'
_diffrn_ambient_temperature 293.1500
_diffrn_detector_area_resol_mean 14.7059
_diffrn_measured_fraction_theta_full 0.945
_diffrn_measured_fraction_theta_max 0.945
_diffrn_measurement_device_type '4-circle diffractometer, Rigaku Mercury CCD camera(2x2 bin mode)'
_diffrn_measurement_method dtintegrate.ref
_diffrn_radiation_monochromator 'Graphite Monochromator'
_diffrn_radiation_probe x-ray
_diffrn_radiation_type MoK\a
_diffrn_radiation_wavelength 0.71069
_diffrn_reflns_av_R_equivalents 0.0228
_diffrn_reflns_av_sigmaI/netI 0.0269
_diffrn_reflns_limit_h_max 9
_diffrn_reflns_limit_h_min -9
_diffrn_reflns_limit_k_max 11
_diffrn_reflns_limit_k_min -13
_diffrn_reflns_limit_l_max 14
_diffrn_reflns_limit_l_min -13
_diffrn_reflns_number 7854
_diffrn_reflns_theta_full 23.25
_diffrn_reflns_theta_max 23.25
_diffrn_reflns_theta_min 2.49
_diffrn_source 'Rotating Anode'
_exptl_absorpt_coefficient_mu 0.332
_exptl_absorpt_correction_T_max 1.0000
_exptl_absorpt_correction_T_min 0.7449
_exptl_absorpt_correction_type multi-scan
_exptl_crystal_colour Colorless
_exptl_crystal_density_diffrn 1.449
_exptl_crystal_density_method 'not measured'
_exptl_crystal_description Prism
_exptl_crystal_F_000 536
_exptl_crystal_size_max 0.4000
_exptl_crystal_size_mid 0.4000
_exptl_crystal_size_min 0.2000
_refine_diff_density_max 0.293
_refine_diff_density_min -0.180
_refine_diff_density_rms 0.041
_refine_ls_extinction_method none
_refine_ls_goodness_of_fit_ref 1.067
_refine_ls_hydrogen_treatment refall
_refine_ls_matrix_type full
_refine_ls_number_parameters 387
_refine_ls_number_reflns 3223
_refine_ls_number_restraints 0
_refine_ls_restrained_S_all 1.067
_refine_ls_R_factor_all 0.0461
_refine_ls_R_factor_gt 0.0414
_refine_ls_shift/su_max 0.000
_refine_ls_shift/su_mean 0.000
_refine_ls_structure_factor_coef Fsqd
_refine_ls_weighting_details 'calc w=1/[\s^2^(Fo^2^)+(0.0678P)^2^+0.3187P] where P=(Fo^2^+2Fc^2^)/3'
_refine_ls_weighting_scheme calc
_refine_ls_wR_factor_gt 0.1076
_refine_ls_wR_factor_ref 0.1123
_reflns_number_gt 2891
_reflns_number_total 3223
_reflns_threshold_expression >2sigma(I)
_cod_data_source_file ol201007e_si_003.cif
_cod_data_source_block shib13
_cod_depositor_comments
;
The following automatic conversions were performed:

'_exptl_absorpt_correction_type' value 'Multi-scan' changed to
'multi-scan' according to
/home/saulius/struct/CIF-dictionaries/cif_core.dic dictionary named
'cif_core.dic' version 2.4.1 from 2010-06-29.

Automatic conversion script
Id: cif_fix_values 1715 2011-07-08 13:25:40Z adriana 
;
_cod_database_code 1502220

loop_
_symmetry_equiv_pos_as_xyz
'x, y, z'
'-x, -y, -z'

loop_
_atom_site_label
_atom_site_type_symbol
_atom_site_fract_x
_atom_site_fract_y
_atom_site_fract_z
_atom_site_U_iso_or_equiv
_atom_site_adp_type
_atom_site_occupancy
_atom_site_symmetry_multiplicity
_atom_site_calc_flag
O1 O 0.8264(2) -0.19657(17) -0.22159(15) 0.0639(5) Uani 1 1 d
H1 H 0.778(5) -0.214(3) -0.274(3) 0.106(13) Uiso 1 1 d
O2 O 0.5721(2) -0.11694(17) -0.14716(14) 0.0587(5) Uani 1 1 d
O3 O 0.71207(17) -0.25809(12) 0.05146(11) 0.0397(4) Uani 1 1 d
O4 O 0.4791(2) -0.26408(14) 0.17822(13) 0.0514(4) Uani 1 1 d
O5 O 1.1641(2) -0.30449(16) 0.22494(14) 0.0593(5) Uani 1 1 d
O6 O 1.1819(2) -0.38992(17) 0.38743(14) 0.0602(5) Uani 1 1 d
O7 O 0.81212(19) -0.24466(12) 0.41970(11) 0.0415(4) Uani 1 1 d
O8 O 0.7353(2) -0.24442(15) 0.60040(13) 0.0595(5) Uani 1 1 d
C1 C 0.7159(3) -0.1393(2) -0.14798(17) 0.0431(5) Uani 1 1 d
C2 C 0.7901(2) -0.09966(18) -0.06023(18) 0.0382(5) Uani 1 1 d
C3 C 0.6943(3) -0.13285(19) 0.05310(17) 0.0378(5) Uani 1 1 d
H3 H 0.580(3) -0.1040(18) 0.0560(16) 0.035(5) Uiso 1 1 d
C4 C 0.7595(4) -0.0970(3) 0.1445(2) 0.0522(6) Uani 1 1 d
H4 H 0.750(4) -0.013(3) 0.137(2) 0.071(9) Uiso 1 1 d
H4A H 0.872(4) -0.128(3) 0.138(2) 0.071(9) Uiso 1 1 d
C5 C 0.5968(3) -0.31467(19) 0.11751(17) 0.0381(5) Uani 1 1 d
C6 C 0.6307(3) -0.44072(19) 0.11038(17) 0.0399(5) Uani 1 1 d
C7 C 0.7576(3) -0.4913(2) 0.0309(2) 0.0536(6) Uani 1 1 d
H7 H 0.818(3) -0.442(2) -0.017(2) 0.061(8) Uiso 1 1 d
C8 C 0.7887(4) -0.6096(3) 0.0298(3) 0.0676(8) Uani 1 1 d
H8 H 0.881(5) -0.643(3) -0.019(3) 0.105(12) Uiso 1 1 d
C9 C 0.6941(4) -0.6775(3) 0.1053(3) 0.0702(8) Uani 1 1 d
H9 H 0.709(3) -0.761(3) 0.100(2) 0.068(8) Uiso 1 1 d
C10 C 0.5677(4) -0.6283(2) 0.1849(3) 0.0655(8) Uani 1 1 d
H10 H 0.506(4) -0.678(3) 0.236(3) 0.086(10) Uiso 1 1 d
C11 C 0.5370(3) -0.5098(2) 0.1875(2) 0.0546(7) Uani 1 1 d
H11 H 0.453(4) -0.482(3) 0.235(3) 0.072(9) Uiso 1 1 d
C12 C 1.1107(3) -0.36383(19) 0.31547(17) 0.0403(5) Uani 1 1 d
C13 C 0.9409(3) -0.40113(19) 0.32104(17) 0.0380(5) Uani 1 1 d
C14 C 0.8197(3) -0.36971(19) 0.42625(18) 0.0389(5) Uani 1 1 d
H14 H 0.869(3) -0.4004(18) 0.4814(18) 0.035(6) Uiso 1 1 d
C15 C 0.6501(4) -0.4044(3) 0.4375(3) 0.0611(7) Uani 1 1 d
H15 H 0.662(4) -0.490(3) 0.440(3) 0.099(11) Uiso 1 1 d
H15A H 0.580(4) -0.381(3) 0.505(3) 0.079(9) Uiso 1 1 d
H15B H 0.598(4) -0.369(3) 0.378(3) 0.091(11) Uiso 1 1 d
C16 C 0.7678(3) -0.1912(2) 0.51308(18) 0.0439(6) Uani 1 1 d
C17 C 0.7608(3) -0.0647(2) 0.49600(18) 0.0437(6) Uani 1 1 d
C18 C 0.8369(4) -0.0114(2) 0.3988(2) 0.0558(7) Uani 1 1 d
H18 H 0.895(3) -0.060(2) 0.346(2) 0.063(8) Uiso 1 1 d
C19 C 0.8275(4) 0.1070(3) 0.3868(3) 0.0734(9) Uani 1 1 d
H19 H 0.866(4) 0.143(3) 0.324(3) 0.078(10) Uiso 1 1 d
C20 C 0.7434(4) 0.1728(3) 0.4712(3) 0.0751(9) Uani 1 1 d
H20 H 0.749(3) 0.256(3) 0.454(2) 0.063(8) Uiso 1 1 d
H4B H 0.703(4) -0.125(3) 0.212(3) 0.072(9) Uiso 1 1 d
C21 C 0.6689(4) 0.1207(3) 0.5674(3) 0.0713(8) Uani 1 1 d
H21 H 0.622(5) 0.168(3) 0.623(3) 0.105(12) Uiso 1 1 d
C22 C 0.6758(4) 0.0019(3) 0.5803(2) 0.0611(7) Uani 1 1 d
H22 H 0.626(4) -0.027(3) 0.637(3) 0.067(9) Uiso 1 1 d
Cl1 Cl 0.78210(8) 0.05237(5) -0.08108(5) 0.0565(2) Uani 1 1 d
Cl2 Cl 0.97179(9) -0.55230(5) 0.30967(6) 0.0612(2) Uani 1 1 d
F1 F 0.95233(15) -0.14392(12) -0.07180(11) 0.0540(4) Uani 1 1 d
F2 F 0.87793(16) -0.35236(12) 0.23486(10) 0.0500(4) Uani 1 1 d
H5 H 1.262(4) -0.289(2) 0.221(2) 0.060(8) Uiso 1 1 d

loop_
_atom_site_aniso_label
_atom_site_aniso_U_11
_atom_site_aniso_U_22
_atom_site_aniso_U_33
_atom_site_aniso_U_23
_atom_site_aniso_U_13
_atom_site_aniso_U_12
O1 0.0609(12) 0.0744(14) 0.0506(10) -0.0179(9) -0.0027(9) 0.0054(10)
O2 0.0442(11) 0.0786(13) 0.0549(10) -0.0129(9) -0.0118(8) -0.0053(9)
O3 0.0390(8) 0.0324(9) 0.0437(8) 0.0026(6) -0.0018(7) -0.0059(7)
O4 0.0440(9) 0.0416(10) 0.0589(10) -0.0039(8) 0.0088(8) -0.0053(8)
O5 0.0511(11) 0.0702(13) 0.0536(11) 0.0166(9) -0.0065(9) -0.0182(9)
O6 0.0517(10) 0.0826(14) 0.0498(10) 0.0078(9) -0.0180(9) -0.0168(9)
O7 0.0510(9) 0.0354(9) 0.0356(8) -0.0033(6) -0.0047(7) -0.0035(7)
O8 0.0841(13) 0.0507(11) 0.0367(9) -0.0020(8) -0.0026(8) -0.0029(9)
C1 0.0443(15) 0.0414(14) 0.0386(12) 0.0020(10) -0.0009(10) -0.0045(11)
C2 0.0283(11) 0.0352(13) 0.0482(12) 0.0007(10) -0.0044(9) -0.0025(9)
C3 0.0361(13) 0.0334(13) 0.0418(12) -0.0003(9) -0.0057(10) -0.0036(10)
C4 0.0627(18) 0.0497(18) 0.0467(15) -0.0012(12) -0.0159(13) -0.0096(14)
C5 0.0373(12) 0.0404(13) 0.0365(11) 0.0014(10) -0.0075(10) -0.0080(10)
C6 0.0416(12) 0.0359(13) 0.0436(12) -0.0021(10) -0.0103(10) -0.0083(10)
C7 0.0588(16) 0.0455(16) 0.0518(14) -0.0056(12) -0.0005(13) -0.0076(13)
C8 0.079(2) 0.0494(18) 0.0661(17) -0.0170(14) 0.0017(16) 0.0006(15)
C9 0.079(2) 0.0387(17) 0.093(2) -0.0119(15) -0.0143(17) -0.0088(15)
C10 0.0633(18) 0.0390(16) 0.088(2) 0.0005(14) 0.0012(16) -0.0170(14)
C11 0.0461(15) 0.0527(17) 0.0614(16) -0.0036(13) -0.0008(13) -0.0119(13)
C12 0.0430(12) 0.0369(13) 0.0375(12) -0.0030(10) -0.0032(10) -0.0022(10)
C13 0.0446(12) 0.0340(13) 0.0359(11) 0.0010(9) -0.0122(10) -0.0034(10)
C14 0.0415(12) 0.0336(13) 0.0400(12) 0.0009(9) -0.0072(10) -0.0040(10)
C15 0.0478(15) 0.060(2) 0.0726(19) -0.0085(15) -0.0011(15) -0.0134(14)
C16 0.0436(13) 0.0488(15) 0.0370(13) -0.0060(11) -0.0054(10) -0.0015(11)
C17 0.0468(13) 0.0412(14) 0.0423(12) -0.0080(10) -0.0079(10) -0.0024(10)
C18 0.0633(17) 0.0485(17) 0.0527(15) -0.0113(13) 0.0000(13) -0.0128(13)
C19 0.084(2) 0.054(2) 0.076(2) 0.0018(16) 0.0024(17) -0.0212(16)
C20 0.093(2) 0.0410(18) 0.090(2) -0.0059(16) -0.0151(19) -0.0104(16)
C21 0.094(2) 0.0469(18) 0.0693(19) -0.0197(15) -0.0144(17) 0.0075(16)
C22 0.0707(19) 0.064(2) 0.0419(15) -0.0094(13) -0.0037(14) 0.0035(15)
Cl1 0.0586(4) 0.0395(4) 0.0705(4) 0.0085(3) -0.0118(3) -0.0145(3)
Cl2 0.0741(5) 0.0365(4) 0.0718(4) -0.0118(3) -0.0126(3) -0.0032(3)
F1 0.0322(7) 0.0612(9) 0.0635(8) 0.0014(7) -0.0053(6) -0.0005(6)
F2 0.0554(8) 0.0563(9) 0.0409(7) 0.0004(6) -0.0189(6) -0.0040(6)

loop_
_atom_type_symbol
_atom_type_description
_atom_type_scat_dispersion_real
_atom_type_scat_dispersion_imag
_atom_type_scat_source
C C 0.0033 0.0016 'International Tables Vol C Tables 4.2.6.8 and 6.1.1.4'
H H 0.0000 0.0000 'International Tables Vol C Tables 4.2.6.8 and 6.1.1.4'
O O 0.0106 0.0060 'International Tables Vol C Tables 4.2.6.8 and 6.1.1.4'
F F 0.0171 0.0103 'International Tables Vol C Tables 4.2.6.8 and 6.1.1.4'
Cl Cl 0.1484 0.1585 'International Tables Vol C Tables 4.2.6.8 and 6.1.1.4'

loop_
_geom_angle_atom_site_label_1
_geom_angle_atom_site_label_2
_geom_angle_atom_site_label_3
_geom_angle
C5 O3 C3 118.30(16)
C16 O7 C14 117.76(17)
O2 C1 O1 125.8(2)
O2 C1 C2 121.4(2)
O1 C1 C2 112.8(2)
F1 C2 C3 109.84(17)
F1 C2 C1 111.07(18)
C3 C2 C1 111.46(18)
F1 C2 Cl1 107.40(14)
C3 C2 Cl1 110.55(15)
C1 C2 Cl1 106.40(15)
O3 C3 C4 111.05(19)
O3 C3 C2 101.47(16)
C4 C3 C2 114.9(2)
O4 C5 O3 121.5(2)
O4 C5 C6 125.3(2)
O3 C5 C6 113.15(19)
C11 C6 C7 119.6(2)
C11 C6 C5 118.6(2)
C7 C6 C5 121.8(2)
C8 C7 C6 119.8(3)
C9 C8 C7 120.4(3)
C8 C9 C10 120.4(3)
C11 C10 C9 119.6(3)
C10 C11 C6 120.2(3)
O6 C12 O5 126.3(2)
O6 C12 C13 121.4(2)
O5 C12 C13 112.32(19)
F2 C13 C14 109.43(18)
F2 C13 C12 110.61(17)
C14 C13 C12 111.82(17)
F2 C13 Cl2 107.32(14)
C14 C13 Cl2 110.72(15)
C12 C13 Cl2 106.83(15)
O7 C14 C15 110.4(2)
O7 C14 C13 101.99(16)
C15 C14 C13 114.7(2)
O8 C16 O7 121.6(2)
O8 C16 C17 125.6(2)
O7 C16 C17 112.80(19)
C22 C17 C18 119.4(3)
C22 C17 C16 118.4(2)
C18 C17 C16 122.2(2)
C19 C18 C17 120.1(3)
C20 C19 C18 120.2(3)
C21 C20 C19 120.0(3)
C20 C21 C22 120.5(3)
C17 C22 C21 119.8(3)

loop_
_geom_bond_atom_site_label_1
_geom_bond_atom_site_label_2
_geom_bond_distance
O1 C1 1.311(3)
O2 C1 1.193(3)
O3 C5 1.334(3)
O3 C3 1.457(3)
O4 C5 1.219(3)
O5 C12 1.305(3)
O6 C12 1.193(3)
O7 C16 1.340(3)
O7 C14 1.455(3)
O8 C16 1.211(3)
C1 C2 1.525(3)
C2 F1 1.364(2)
C2 C3 1.519(3)
C2 Cl1 1.773(2)
C3 C4 1.501(3)
C5 C6 1.473(3)
C6 C11 1.381(4)
C6 C7 1.390(3)
C7 C8 1.376(4)
C8 C9 1.365(5)
C9 C10 1.383(5)
C10 C11 1.379(4)
C12 C13 1.529(3)
C13 F2 1.363(2)
C13 C14 1.518(3)
C13 Cl2 1.770(2)
C14 C15 1.503(4)
C16 C17 1.474(3)
C17 C22 1.380(4)
C17 C18 1.386(4)
C18 C19 1.376(4)
C19 C20 1.374(5)
C20 C21 1.366(5)
C21 C22 1.383(4)

loop_
_geom_torsion_atom_site_label_1
_geom_torsion_atom_site_label_2
_geom_torsion_atom_site_label_3
_geom_torsion_atom_site_label_4
_geom_torsion
O2 C1 C2 F1 174.3(2)
O1 C1 C2 F1 -6.7(3)
O2 C1 C2 C3 51.5(3)
O1 C1 C2 C3 -129.5(2)
O2 C1 C2 Cl1 -69.1(2)
O1 C1 C2 Cl1 109.90(19)
C5 O3 C3 C4 82.9(2)
C5 O3 C3 C2 -154.55(17)
F1 C2 C3 O3 -63.4(2)
C1 C2 C3 O3 60.1(2)
Cl1 C2 C3 O3 178.23(12)
F1 C2 C3 C4 56.4(3)
C1 C2 C3 C4 180.0(2)
Cl1 C2 C3 C4 -61.9(2)
C3 O3 C5 O4 -0.1(3)
C3 O3 C5 C6 -178.54(16)
O4 C5 C6 C11 -9.4(3)
O3 C5 C6 C11 168.9(2)
O4 C5 C6 C7 172.9(2)
O3 C5 C6 C7 -8.8(3)
C11 C6 C7 C8 -0.1(4)
C5 C6 C7 C8 177.6(2)
C6 C7 C8 C9 1.1(4)
C7 C8 C9 C10 -1.2(5)
C8 C9 C10 C11 0.3(5)
C9 C10 C11 C6 0.7(4)
C7 C6 C11 C10 -0.8(4)
C5 C6 C11 C10 -178.5(2)
O6 C12 C13 F2 174.3(2)
O5 C12 C13 F2 -6.7(3)
O6 C12 C13 C14 52.1(3)
O5 C12 C13 C14 -129.0(2)
O6 C12 C13 Cl2 -69.2(2)
O5 C12 C13 Cl2 109.76(19)
C16 O7 C14 C15 82.1(2)
C16 O7 C14 C13 -155.60(18)
F2 C13 C14 O7 -62.0(2)
C12 C13 C14 O7 61.0(2)
Cl2 C13 C14 O7 179.95(12)
F2 C13 C14 C15 57.4(3)
C12 C13 C14 C15 -179.7(2)
Cl2 C13 C14 C15 -60.7(3)
C14 O7 C16 O8 0.2(3)
C14 O7 C16 C17 -178.67(17)
O8 C16 C17 C22 -16.0(4)
O7 C16 C17 C22 162.9(2)
O8 C16 C17 C18 163.8(3)
O7 C16 C17 C18 -17.4(3)
C22 C17 C18 C19 0.0(4)
C16 C17 C18 C19 -179.8(3)
C17 C18 C19 C20 0.4(5)
C18 C19 C20 C21 0.0(5)
C19 C20 C21 C22 -0.7(5)
C18 C17 C22 C21 -0.7(4)
C16 C17 C22 C21 179.1(2)
C20 C21 C22 C17 1.0(5)
